data_7016289
loop_
_publ_author_name
'Wanniarachchi, Sarath'
'Liddle, Brendan J.'
'Toussaint, John'
'Lindeman, Sergey V.'
'Bennett, Brian'
'Gardinier, James R.'

_publ_section_title
;
 Using sterics to promote reactivity in fac-Re(CO)(3) complexes of some
 'non-innocent' NNN-pincer ligands.
;
_journal_issue 35
_journal_name_full 'Dalton transactions (Cambridge, England : 2003)'
_journal_page_first 8776
_journal_page_last 8787
_journal_paper_doi 10.1039/c1dt10030k
_journal_volume 40
_journal_year 2011
_chemical_formula_sum 'C29 H31 F6 N5 O3 P Re'
_chemical_formula_weight 828.76
_chemical_name_systematic
;
?
;
_space_group_IT_number 14
_symmetry_cell_setting monoclinic
_symmetry_space_group_name_Hall '-P 2ybc'
_symmetry_space_group_name_H-M 'P 1 21/c 1'
_atom_sites_solution_hydrogens difmap
_atom_sites_solution_primary direct
_atom_sites_solution_secondary difmap
_audit_creation_method SHELXL-97
_cell_angle_alpha 90.00
_cell_angle_beta 100.1190(10)
_cell_angle_gamma 90.00
_cell_formula_units_Z 4
_cell_length_a 9.49510(10)
_cell_length_b 14.9707(2)
_cell_length_c 22.1068(3)
_cell_measurement_reflns_used 7055
_cell_measurement_temperature 100(2)
_cell_measurement_theta_max 67
_cell_measurement_theta_min 5
_cell_volume 3093.56(7)
_computing_cell_refinement 'SAINT v7.23A (Bruker, 2005)'
_computing_data_collection 'APEX2 v2.1-4 (Bruker, 2007)'
_computing_data_reduction 'SADABS-2004/1 (Bruker, 2005)'
_computing_molecular_graphics 'XP v5.1 (Bruker, 1998)'
_computing_publication_material 'XCIF v6.12 (Bruker, 2001)'
_computing_structure_refinement 'SHELXL-97 v.97-2 (Sheldrick, 1993-1997)'
_computing_structure_solution 'XS/SHELXTL v6.12 (Bruker, 2001)'
_diffrn_ambient_temperature 100(2)
_diffrn_measured_fraction_theta_full 0.971
_diffrn_measured_fraction_theta_max 0.971
_diffrn_measurement_device_type 'Bruker APEX2 CCD detector'
_diffrn_measurement_method '\w scans'
_diffrn_radiation_monochromator graphite
_diffrn_radiation_source 'fine-focus sealed tube'
_diffrn_radiation_type CuK\a
_diffrn_radiation_wavelength 1.54178
_diffrn_reflns_av_R_equivalents 0.0223
_diffrn_reflns_av_sigmaI/netI 0.0167
_diffrn_reflns_limit_h_max 10
_diffrn_reflns_limit_h_min -11
_diffrn_reflns_limit_k_max 17
_diffrn_reflns_limit_k_min 0
_diffrn_reflns_limit_l_max 26
_diffrn_reflns_limit_l_min 0
_diffrn_reflns_number 25065
_diffrn_reflns_theta_full 67.61
_diffrn_reflns_theta_max 67.61
_diffrn_reflns_theta_min 3.58
_exptl_absorpt_coefficient_mu 8.854
_exptl_absorpt_correction_T_max 0.6187
_exptl_absorpt_correction_T_min 0.2353
_exptl_absorpt_correction_type numerical
_exptl_absorpt_process_details
;
Numerical (based on real shape of the crystal) absorption
correction followed by:
SADABS. Program for empirical absorption correction of
area-detector data. University of Goetingen. Germany.
Sheldrick, G. M. 1996
;
_exptl_crystal_colour colorless
_exptl_crystal_density_diffrn 1.779
_exptl_crystal_density_method 'not measured'
_exptl_crystal_description block
_exptl_crystal_F_000 1632
_exptl_crystal_size_max 0.23
_exptl_crystal_size_mid 0.10
_exptl_crystal_size_min 0.06
_refine_diff_density_max 0.682
_refine_diff_density_min -0.628
_refine_diff_density_rms 0.079
_refine_ls_extinction_method none
_refine_ls_goodness_of_fit_ref 0.992
_refine_ls_hydrogen_treatment mixed
_refine_ls_matrix_type full
_refine_ls_number_parameters 416
_refine_ls_number_reflns 5429
_refine_ls_number_restraints 0
_refine_ls_restrained_S_all 0.992
_refine_ls_R_factor_all 0.0252
_refine_ls_R_factor_gt 0.0219
_refine_ls_shift/su_max 0.003
_refine_ls_shift/su_mean 0.000
_refine_ls_structure_factor_coef Fsqd
_refine_ls_weighting_details 'calc w=1/[\s^2^(Fo^2^)+(0.0362P)^2^+3.1851P] where P=(Fo^2^+2Fc^2^)/3'
_refine_ls_weighting_scheme calc
_refine_ls_wR_factor_gt 0.0541
_refine_ls_wR_factor_ref 0.0554
_reflns_number_gt 4980
_reflns_number_total 5429
_reflns_threshold_expression >2sigma(I)
_cod_data_source_file c1dt10030k.txt
_cod_data_source_block gard8va_2iPr
_cod_original_sg_symbol_H-M 'P 21/c'
_cod_database_code 7016289

loop_
_symmetry_equiv_pos_as_xyz
'x, y, z'
'-x, y+1/2, -z+1/2'
'-x, -y, -z'
'x, -y-1/2, z-1/2'

loop_
_atom_site_label
_atom_site_type_symbol
_atom_site_fract_x
_atom_site_fract_y
_atom_site_fract_z
_atom_site_U_iso_or_equiv
_atom_site_adp_type
_atom_site_occupancy
_atom_site_symmetry_multiplicity
_atom_site_calc_flag
_atom_site_refinement_flags
Re1 Re 0.453194(12) 0.716271(8) 0.080292(5) 0.01419(5) Uani 1 1 d .
O1 O 0.6837(2) 0.56957(14) 0.09540(10) 0.0274(5) Uani 1 1 d .
O2 O 0.6365(2) 0.82044(14) 0.00331(9) 0.0234(4) Uani 1 1 d .
O3 O 0.3183(2) 0.63728(15) -0.04435(9) 0.0280(5) Uani 1 1 d .
N1 N 0.2976(2) 0.82454(15) 0.07754(10) 0.0154(5) Uani 1 1 d .
N2 N 0.3459(2) 0.91042(15) 0.09122(10) 0.0174(5) Uani 1 1 d .
N3 N 0.3355(2) 0.63607(15) 0.13865(10) 0.0158(5) Uani 1 1 d .
N4 N 0.3060(3) 0.66426(16) 0.19463(10) 0.0182(5) Uani 1 1 d .
N5 N 0.5294(3) 0.79238(16) 0.16853(11) 0.0162(5) Uani 1 1 d .
H5N H 0.597(4) 0.759(2) 0.1891(15) 0.021(8) Uiso 1 1 d .
C1 C 0.1550(3) 0.8299(2) 0.06392(12) 0.0187(6) Uani 1 1 d .
C2 C 0.1119(3) 0.9187(2) 0.06857(14) 0.0234(6) Uani 1 1 d .
H2A H 0.0166 0.9406 0.0608 0.028 Uiso 1 1 calc R
C3 C 0.2335(3) 0.9677(2) 0.08640(13) 0.0226(6) Uani 1 1 d .
H3A H 0.2385 1.0302 0.0940 0.027 Uiso 1 1 calc R
C4 C 0.4938(3) 0.93201(19) 0.10906(12) 0.0184(6) Uani 1 1 d .
C5 C 0.5444(3) 1.0114(2) 0.08947(13) 0.0205(6) Uani 1 1 d .
H5A H 0.4808 1.0504 0.0640 0.025 Uiso 1 1 calc R
C6 C 0.6885(3) 1.0350(2) 0.10681(13) 0.0240(7) Uani 1 1 d .
C7 C 0.7796(3) 0.9756(2) 0.14260(13) 0.0215(6) Uani 1 1 d .
H7A H 0.8784 0.9896 0.1534 0.026 Uiso 1 1 calc R
C8 C 0.7293(3) 0.8961(2) 0.16294(12) 0.0185(6) Uani 1 1 d .
H8A H 0.7933 0.8568 0.1879 0.022 Uiso 1 1 calc R
C9 C 0.5861(3) 0.87387(19) 0.14696(12) 0.0175(6) Uani 1 1 d .
C10 C 0.7403(4) 1.1231(2) 0.08660(15) 0.0357(8) Uani 1 1 d .
H10A H 0.8446 1.1263 0.0983 0.054 Uiso 1 1 calc R
H10B H 0.6965 1.1718 0.1064 0.054 Uiso 1 1 calc R
H10C H 0.7135 1.1286 0.0419 0.054 Uiso 1 1 calc R
C11 C 0.3050(3) 0.54796(19) 0.13567(13) 0.0185(6) Uani 1 1 d .
C12 C 0.2570(3) 0.5210(2) 0.18900(13) 0.0213(6) Uani 1 1 d .
H12A H 0.2280 0.4626 0.1983 0.026 Uiso 1 1 calc R
C13 C 0.2600(3) 0.5949(2) 0.22494(14) 0.0228(6) Uani 1 1 d .
H13A H 0.2342 0.5973 0.2645 0.027 Uiso 1 1 calc R
C14 C 0.3147(3) 0.7543(2) 0.21667(12) 0.0176(6) Uani 1 1 d .
C15 C 0.2104(3) 0.7805(2) 0.25005(13) 0.0211(6) Uani 1 1 d .
H15A H 0.1347 0.7405 0.2538 0.025 Uiso 1 1 calc R
C16 C 0.2147(3) 0.8642(2) 0.27819(13) 0.0214(6) Uani 1 1 d .
C17 C 0.3285(3) 0.9200(2) 0.27279(13) 0.0209(6) Uani 1 1 d .
H17A H 0.3366 0.9763 0.2930 0.025 Uiso 1 1 calc R
C18 C 0.4297(3) 0.8951(2) 0.23859(13) 0.0203(6) Uani 1 1 d .
H18A H 0.5055 0.9352 0.2352 0.024 Uiso 1 1 calc R
C19 C 0.4245(3) 0.81331(19) 0.20898(12) 0.0163(6) Uani 1 1 d .
C20 C 0.0980(3) 0.8949(2) 0.31160(15) 0.0287(7) Uani 1 1 d .
H20A H 0.0179 0.8527 0.3039 0.043 Uiso 0.50 1 calc PR
H20B H 0.0650 0.9543 0.2969 0.043 Uiso 0.50 1 calc PR
H20C H 0.1353 0.8975 0.3558 0.043 Uiso 0.50 1 calc PR
H20D H 0.1276 0.9503 0.3338 0.043 Uiso 0.50 1 calc PR
H20E H 0.0805 0.8487 0.3408 0.043 Uiso 0.50 1 calc PR
H20F H 0.0102 0.9055 0.2819 0.043 Uiso 0.50 1 calc PR
C21 C 0.5987(3) 0.62417(19) 0.09033(13) 0.0183(6) Uani 1 1 d .
C22 C 0.5681(3) 0.78331(18) 0.03273(13) 0.0180(6) Uani 1 1 d .
C23 C 0.3681(3) 0.66504(19) 0.00279(13) 0.0193(6) Uani 1 1 d .
C24 C 0.0637(3) 0.7490(2) 0.04665(13) 0.0195(6) Uani 1 1 d .
H24A H 0.1281 0.6960 0.0476 0.023 Uiso 1 1 calc R
C25 C -0.0220(4) 0.7580(2) -0.01865(14) 0.0294(7) Uani 1 1 d .
H25A H 0.0440 0.7625 -0.0480 0.044 Uiso 1 1 calc R
H25B H -0.0815 0.8118 -0.0213 0.044 Uiso 1 1 calc R
H25C H -0.0833 0.7054 -0.0284 0.044 Uiso 1 1 calc R
C26 C -0.0354(3) 0.7333(2) 0.09323(15) 0.0295(7) Uani 1 1 d .
H26A H 0.0217 0.7286 0.1346 0.044 Uiso 1 1 calc R
H26B H -0.0891 0.6778 0.0831 0.044 Uiso 1 1 calc R
H26C H -0.1023 0.7834 0.0918 0.044 Uiso 1 1 calc R
C27 C 0.3117(3) 0.49082(19) 0.08031(13) 0.0194(6) Uani 1 1 d .
H27A H 0.3808 0.5185 0.0565 0.023 Uiso 1 1 calc R
C28 C 0.3614(3) 0.3958(2) 0.09797(15) 0.0268(7) Uani 1 1 d .
H28A H 0.4601 0.3972 0.1204 0.040 Uiso 1 1 calc R
H28B H 0.3571 0.3597 0.0607 0.040 Uiso 1 1 calc R
H28C H 0.2991 0.3694 0.1241 0.040 Uiso 1 1 calc R
C29 C 0.1636(3) 0.4890(2) 0.03949(14) 0.0266(7) Uani 1 1 d .
H29A H 0.1328 0.5502 0.0283 0.040 Uiso 1 1 calc R
H29B H 0.0949 0.4609 0.0619 0.040 Uiso 1 1 calc R
H29C H 0.1682 0.4547 0.0021 0.040 Uiso 1 1 calc R
P1 P 0.80237(8) 0.67045(5) 0.29025(3) 0.02351(17) Uani 1 1 d .
F1 F 0.7521(2) 0.77351(12) 0.28451(9) 0.0326(4) Uani 1 1 d .
F6 F 0.9532(2) 0.69989(14) 0.32893(11) 0.0472(6) Uani 1 1 d .
F5 F 0.8521(2) 0.56853(12) 0.29535(9) 0.0365(5) Uani 1 1 d .
F4 F 0.7391(3) 0.66188(15) 0.35144(10) 0.0495(6) Uani 1 1 d .
F3 F 0.8667(3) 0.68217(16) 0.22837(10) 0.0515(6) Uani 1 1 d .
F2 F 0.6527(2) 0.64287(14) 0.24937(11) 0.0475(6) Uani 1 1 d .

loop_
_atom_site_aniso_label
_atom_site_aniso_U_11
_atom_site_aniso_U_22
_atom_site_aniso_U_33
_atom_site_aniso_U_23
_atom_site_aniso_U_13
_atom_site_aniso_U_12
Re1 0.01432(8) 0.01384(8) 0.01449(8) 0.00019(5) 0.00276(5) -0.00081(4)
O1 0.0235(12) 0.0215(12) 0.0380(13) 0.0018(10) 0.0072(9) 0.0070(9)
O2 0.0236(11) 0.0240(11) 0.0245(11) 0.0036(9) 0.0091(9) -0.0013(9)
O3 0.0321(12) 0.0315(13) 0.0199(11) -0.0049(9) 0.0034(9) -0.0055(10)
N1 0.0174(12) 0.0134(12) 0.0154(11) -0.0011(9) 0.0025(9) -0.0016(9)
N2 0.0184(12) 0.0160(12) 0.0171(11) -0.0001(9) 0.0010(9) -0.0021(9)
N3 0.0165(12) 0.0149(12) 0.0160(11) 0.0021(9) 0.0027(9) -0.0023(9)
N4 0.0210(13) 0.0181(13) 0.0163(11) -0.0014(9) 0.0052(9) -0.0033(9)
N5 0.0143(12) 0.0186(13) 0.0151(11) -0.0003(9) 0.0012(10) 0.0002(9)
C1 0.0175(15) 0.0226(16) 0.0154(13) -0.0008(11) 0.0014(11) 0.0015(11)
C2 0.0183(15) 0.0254(16) 0.0256(15) -0.0039(13) 0.0016(12) 0.0056(12)
C3 0.0266(16) 0.0165(15) 0.0238(15) -0.0027(12) 0.0020(12) 0.0050(12)
C4 0.0201(15) 0.0199(15) 0.0142(13) -0.0029(11) 0.0003(11) -0.0001(11)
C5 0.0250(16) 0.0189(15) 0.0162(13) 0.0006(11) -0.0003(12) -0.0032(12)
C6 0.0322(18) 0.0241(16) 0.0157(14) -0.0025(12) 0.0040(12) -0.0098(13)
C7 0.0181(15) 0.0296(17) 0.0172(14) -0.0052(12) 0.0043(11) -0.0080(12)
C8 0.0198(15) 0.0215(15) 0.0143(13) -0.0024(11) 0.0038(11) -0.0005(11)
C9 0.0227(15) 0.0173(15) 0.0127(13) -0.0007(11) 0.0032(11) -0.0014(11)
C10 0.045(2) 0.0321(19) 0.0282(17) 0.0051(14) 0.0002(15) -0.0189(16)
C11 0.0134(14) 0.0193(15) 0.0216(14) 0.0012(12) -0.0003(11) -0.0016(11)
C12 0.0224(16) 0.0180(15) 0.0236(15) 0.0044(12) 0.0045(12) -0.0042(11)
C13 0.0268(16) 0.0206(16) 0.0221(15) 0.0024(12) 0.0078(12) -0.0037(12)
C14 0.0198(15) 0.0180(14) 0.0143(13) 0.0004(11) 0.0016(11) -0.0003(11)
C15 0.0182(15) 0.0259(17) 0.0189(14) 0.0021(12) 0.0021(12) -0.0032(12)
C16 0.0182(15) 0.0268(17) 0.0185(14) -0.0001(12) 0.0008(11) 0.0013(12)
C17 0.0244(16) 0.0189(15) 0.0187(14) -0.0019(11) 0.0019(12) -0.0006(12)
C18 0.0202(15) 0.0217(16) 0.0181(14) -0.0001(12) 0.0011(11) -0.0023(12)
C19 0.0155(14) 0.0194(14) 0.0131(13) 0.0013(11) -0.0003(11) -0.0011(11)
C20 0.0242(17) 0.0350(19) 0.0281(16) -0.0064(14) 0.0079(13) 0.0000(13)
C21 0.0181(15) 0.0181(15) 0.0200(14) -0.0009(11) 0.0069(11) -0.0052(12)
C22 0.0164(14) 0.0166(14) 0.0200(14) -0.0008(11) 0.0010(12) 0.0021(11)
C23 0.0195(15) 0.0177(15) 0.0214(15) 0.0002(12) 0.0056(12) -0.0009(11)
C24 0.0161(14) 0.0196(15) 0.0226(15) -0.0012(12) 0.0024(12) -0.0005(11)
C25 0.0280(18) 0.0361(19) 0.0233(16) -0.0016(14) 0.0021(13) -0.0122(14)
C26 0.0229(17) 0.041(2) 0.0251(16) 0.0006(14) 0.0038(13) -0.0077(14)
C27 0.0211(15) 0.0159(15) 0.0212(14) -0.0010(11) 0.0041(12) -0.0036(11)
C28 0.0292(17) 0.0208(16) 0.0294(16) -0.0025(13) 0.0022(13) 0.0003(13)
C29 0.0253(17) 0.0261(17) 0.0267(16) -0.0049(13) -0.0005(13) -0.0003(13)
P1 0.0259(4) 0.0218(4) 0.0212(4) 0.0038(3) -0.0004(3) 0.0007(3)
F1 0.0437(12) 0.0219(10) 0.0298(10) 0.0041(8) -0.0007(9) 0.0029(8)
F6 0.0391(13) 0.0377(13) 0.0566(14) 0.0055(10) -0.0144(11) -0.0042(9)
F5 0.0387(11) 0.0249(10) 0.0425(11) 0.0005(8) -0.0021(9) 0.0094(8)
F4 0.0734(16) 0.0393(13) 0.0434(12) 0.0148(10) 0.0314(11) 0.0110(11)
F3 0.0705(16) 0.0532(14) 0.0364(12) 0.0078(10) 0.0253(11) 0.0066(12)
F2 0.0350(12) 0.0281(11) 0.0692(15) 0.0028(10) -0.0193(10) -0.0020(9)

loop_
_atom_type_symbol
_atom_type_description
_atom_type_scat_dispersion_real
_atom_type_scat_dispersion_imag
_atom_type_scat_source
C C 0.0181 0.0091 'International Tables Vol C Tables 4.2.6.8 and 6.1.1.4'
H H 0.0000 0.0000 'International Tables Vol C Tables 4.2.6.8 and 6.1.1.4'
N N 0.0311 0.0180 'International Tables Vol C Tables 4.2.6.8 and 6.1.1.4'
O O 0.0492 0.0322 'International Tables Vol C Tables 4.2.6.8 and 6.1.1.4'
F F 0.0727 0.0534 'International Tables Vol C Tables 4.2.6.8 and 6.1.1.4'
P P 0.2955 0.4335 'International Tables Vol C Tables 4.2.6.8 and 6.1.1.4'
Re Re -5.2083 5.8923 'International Tables Vol C Tables 4.2.6.8 and 6.1.1.4'

loop_
_geom_angle_atom_site_label_1
_geom_angle_atom_site_label_2
_geom_angle_atom_site_label_3
_geom_angle
C23 Re1 C22 84.90(12)
C23 Re1 C21 89.88(12)
C22 Re1 C21 88.41(11)
C23 Re1 N1 95.44(10)
C22 Re1 N1 92.49(10)
C21 Re1 N1 174.67(10)
C23 Re1 N3 97.31(10)
C22 Re1 N3 176.01(10)
C21 Re1 N3 88.28(10)
N1 Re1 N3 90.61(8)
C23 Re1 N5 171.71(11)
C22 Re1 N5 94.72(10)
C21 Re1 N5 98.40(10)
N1 Re1 N5 76.30(9)
N3 Re1 N5 83.57(8)
C1 N1 N2 106.2(2)
C1 N1 Re1 134.67(19)
N2 N1 Re1 119.16(17)
C3 N2 N1 110.1(2)
C3 N2 C4 126.9(2)
N1 N2 C4 123.0(2)
C11 N3 N4 105.5(2)
C11 N3 Re1 129.05(19)
N4 N3 Re1 124.13(17)
C13 N4 N3 110.1(2)
C13 N4 C14 124.1(2)
N3 N4 C14 125.7(2)
C9 N5 C19 110.4(2)
C9 N5 Re1 102.78(16)
C19 N5 Re1 118.60(17)
C9 N5 H5N 111(2)
C19 N5 H5N 109(2)
Re1 N5 H5N 105(2)
N1 C1 C2 109.7(3)
N1 C1 C24 121.8(3)
C2 C1 C24 128.4(3)
C3 C2 C1 106.7(3)
C3 C2 H2A 126.6
C1 C2 H2A 126.6
N2 C3 C2 107.2(3)
N2 C3 H3A 126.4
C2 C3 H3A 126.4
C5 C4 C9 120.4(3)
C5 C4 N2 119.2(3)
C9 C4 N2 120.4(3)
C4 C5 C6 120.6(3)
C4 C5 H5A 119.7
C6 C5 H5A 119.7
C7 C6 C5 118.4(3)
C7 C6 C10 121.9(3)
C5 C6 C10 119.7(3)
C6 C7 C8 121.3(3)
C6 C7 H7A 119.4
C8 C7 H7A 119.4
C9 C8 C7 120.2(3)
C9 C8 H8A 119.9
C7 C8 H8A 119.9
C8 C9 C4 119.1(3)
C8 C9 N5 121.6(3)
C4 C9 N5 119.3(3)
C6 C10 H10A 109.5
C6 C10 H10B 109.5
H10A C10 H10B 109.5
C6 C10 H10C 109.5
H10A C10 H10C 109.5
H10B C10 H10C 109.5
N3 C11 C12 109.9(3)
N3 C11 C27 123.8(3)
C12 C11 C27 126.1(3)
C13 C12 C11 106.3(3)
C13 C12 H12A 126.8
C11 C12 H12A 126.8
N4 C13 C12 108.2(3)
N4 C13 H13A 125.9
C12 C13 H13A 125.9
C15 C14 C19 120.1(3)
C15 C14 N4 116.2(3)
C19 C14 N4 123.6(3)
C14 C15 C16 121.4(3)
C14 C15 H15A 119.3
C16 C15 H15A 119.3
C17 C16 C15 117.6(3)
C17 C16 C20 120.6(3)
C15 C16 C20 121.7(3)
C18 C17 C16 121.0(3)
C18 C17 H17A 119.5
C16 C17 H17A 119.5
C17 C18 C19 121.9(3)
C17 C18 H18A 119.0
C19 C18 H18A 119.0
C18 C19 C14 117.8(3)
C18 C19 N5 120.0(2)
C14 C19 N5 122.2(2)
C16 C20 H20A 109.5
C16 C20 H20B 109.5
H20A C20 H20B 109.5
C16 C20 H20C 109.5
H20A C20 H20C 109.5
H20B C20 H20C 109.5
C16 C20 H20D 109.5
H20A C20 H20D 141.1
H20B C20 H20D 56.3
H20C C20 H20D 56.3
C16 C20 H20E 109.5
H20A C20 H20E 56.3
H20B C20 H20E 141.1
H20C C20 H20E 56.3
H20D C20 H20E 109.5
C16 C20 H20F 109.5
H20A C20 H20F 56.3
H20B C20 H20F 56.3
H20C C20 H20F 141.1
H20D C20 H20F 109.5
H20E C20 H20F 109.5
O1 C21 Re1 179.0(3)
O2 C22 Re1 177.6(2)
O3 C23 Re1 177.6(3)
C1 C24 C26 110.5(2)
C1 C24 C25 110.9(2)
C26 C24 C25 111.1(2)
C1 C24 H24A 108.1
C26 C24 H24A 108.1
C25 C24 H24A 108.1
C24 C25 H25A 109.5
C24 C25 H25B 109.5
H25A C25 H25B 109.5
C24 C25 H25C 109.5
H25A C25 H25C 109.5
H25B C25 H25C 109.5
C24 C26 H26A 109.5
C24 C26 H26B 109.5
H26A C26 H26B 109.5
C24 C26 H26C 109.5
H26A C26 H26C 109.5
H26B C26 H26C 109.5
C11 C27 C28 112.2(2)
C11 C27 C29 108.9(2)
C28 C27 C29 110.1(2)
C11 C27 H27A 108.5
C28 C27 H27A 108.5
C29 C27 H27A 108.5
C27 C28 H28A 109.5
C27 C28 H28B 109.5
H28A C28 H28B 109.5
C27 C28 H28C 109.5
H28A C28 H28C 109.5
H28B C28 H28C 109.5
C27 C29 H29A 109.5
C27 C29 H29B 109.5
H29A C29 H29B 109.5
C27 C29 H29C 109.5
H29A C29 H29C 109.5
H29B C29 H29C 109.5
F4 P1 F6 90.25(14)
F4 P1 F5 90.82(11)
F6 P1 F5 89.97(11)
F4 P1 F2 91.65(14)
F6 P1 F2 177.89(14)
F5 P1 F2 90.91(11)
F4 P1 F3 178.37(13)
F6 P1 F3 89.22(14)
F5 P1 F3 90.72(12)
F2 P1 F3 88.85(14)
F4 P1 F1 89.60(11)
F6 P1 F1 90.20(11)
F5 P1 F1 179.55(11)
F2 P1 F1 88.91(11)
F3 P1 F1 88.86(12)

loop_
_geom_bond_atom_site_label_1
_geom_bond_atom_site_label_2
_geom_bond_distance
Re1 C23 1.921(3)
Re1 C22 1.925(3)
Re1 C21 1.937(3)
Re1 N1 2.187(2)
Re1 N3 2.205(2)
Re1 N5 2.265(2)
O1 C21 1.140(4)
O2 C22 1.141(4)
O3 C23 1.144(4)
N1 C1 1.336(4)
N1 N2 1.381(3)
N2 C3 1.359(4)
N2 C4 1.427(4)
N3 C11 1.349(4)
N3 N4 1.382(3)
N4 C13 1.349(4)
N4 C14 1.431(4)
N5 C9 1.448(4)
N5 C19 1.484(4)
N5 H5N 0.87(4)
C1 C2 1.400(4)
C1 C24 1.499(4)
C2 C3 1.367(4)
C2 H2A 0.9500
C3 H3A 0.9500
C4 C5 1.380(4)
C4 C9 1.404(4)
C5 C6 1.400(4)
C5 H5A 0.9500
C6 C7 1.387(4)
C6 C10 1.502(4)
C7 C8 1.386(4)
C7 H7A 0.9500
C8 C9 1.384(4)
C8 H8A 0.9500
C10 H10A 0.9800
C10 H10B 0.9800
C10 H10C 0.9800
C11 C12 1.397(4)
C11 C27 1.504(4)
C12 C13 1.360(4)
C12 H12A 0.9500
C13 H13A 0.9500
C14 C15 1.391(4)
C14 C19 1.399(4)
C15 C16 1.397(4)
C15 H15A 0.9500
C16 C17 1.388(4)
C16 C20 1.507(4)
C17 C18 1.374(4)
C17 H17A 0.9500
C18 C19 1.386(4)
C18 H18A 0.9500
C20 H20A 0.9800
C20 H20B 0.9800
C20 H20C 0.9800
C20 H20D 0.9800
C20 H20E 0.9800
C20 H20F 0.9800
C24 C26 1.530(4)
C24 C25 1.533(4)
C24 H24A 1.0000
C25 H25A 0.9800
C25 H25B 0.9800
C25 H25C 0.9800
C26 H26A 0.9800
C26 H26B 0.9800
C26 H26C 0.9800
C27 C28 1.529(4)
C27 C29 1.532(4)
C27 H27A 1.0000
C28 H28A 0.9800
C28 H28B 0.9800
C28 H28C 0.9800
C29 H29A 0.9800
C29 H29B 0.9800
C29 H29C 0.9800
P1 F4 1.579(2)
P1 F6 1.596(2)
P1 F5 1.595(2)
P1 F2 1.599(2)
P1 F3 1.603(2)
P1 F1 1.6135(19)

loop_
_geom_torsion_atom_site_label_1
_geom_torsion_atom_site_label_2
_geom_torsion_atom_site_label_3
_geom_torsion_atom_site_label_4
_geom_torsion
C23 Re1 N1 C1 45.7(3)
C22 Re1 N1 C1 130.8(3)
C21 Re1 N1 C1 -129.6(10)
N3 Re1 N1 C1 -51.7(3)
N5 Re1 N1 C1 -134.9(3)
C23 Re1 N1 N2 -132.98(19)
C22 Re1 N1 N2 -47.9(2)
C21 Re1 N1 N2 51.7(11)
N3 Re1 N1 N2 129.62(19)
N5 Re1 N1 N2 46.38(18)
C1 N1 N2 C3 0.4(3)
Re1 N1 N2 C3 179.42(18)
C1 N1 N2 C4 179.0(2)
Re1 N1 N2 C4 -1.9(3)
C23 Re1 N3 C11 42.6(3)
C22 Re1 N3 C11 -81.0(15)
C21 Re1 N3 C11 -47.1(2)
N1 Re1 N3 C11 138.2(2)
N5 Re1 N3 C11 -145.7(2)
C23 Re1 N3 N4 -152.7(2)
C22 Re1 N3 N4 83.8(15)
C21 Re1 N3 N4 117.7(2)
N1 Re1 N3 N4 -57.1(2)
N5 Re1 N3 N4 19.0(2)
C11 N3 N4 C13 0.5(3)
Re1 N3 N4 C13 -167.27(19)
C11 N3 N4 C14 -176.4(3)
Re1 N3 N4 C14 15.9(3)
C23 Re1 N5 C9 -67.6(7)
C22 Re1 N5 C9 19.42(19)
C21 Re1 N5 C9 108.51(18)
N1 Re1 N5 C9 -72.00(17)
N3 Re1 N5 C9 -164.20(18)
C23 Re1 N5 C19 54.5(8)
C22 Re1 N5 C19 141.5(2)
C21 Re1 N5 C19 -129.5(2)
N1 Re1 N5 C19 50.04(19)
N3 Re1 N5 C19 -42.16(19)
N2 N1 C1 C2 0.2(3)
Re1 N1 C1 C2 -178.6(2)
N2 N1 C1 C24 -179.8(2)
Re1 N1 C1 C24 1.4(4)
N1 C1 C2 C3 -0.8(3)
C24 C1 C2 C3 179.3(3)
N1 N2 C3 C2 -0.9(3)
C4 N2 C3 C2 -179.5(3)
C1 C2 C3 N2 1.0(3)
C3 N2 C4 C5 -38.1(4)
N1 N2 C4 C5 143.5(3)
C3 N2 C4 C9 140.8(3)
N1 N2 C4 C9 -37.6(4)
C9 C4 C5 C6 0.3(4)
N2 C4 C5 C6 179.2(3)
C4 C5 C6 C7 1.8(4)
C4 C5 C6 C10 -178.1(3)
C5 C6 C7 C8 -2.4(4)
C10 C6 C7 C8 177.4(3)
C6 C7 C8 C9 1.0(4)
C7 C8 C9 C4 1.2(4)
C7 C8 C9 N5 -178.6(2)
C5 C4 C9 C8 -1.8(4)
N2 C4 C9 C8 179.3(2)
C5 C4 C9 N5 178.0(2)
N2 C4 C9 N5 -0.9(4)
C19 N5 C9 C8 115.7(3)
Re1 N5 C9 C8 -116.9(2)
C19 N5 C9 C4 -64.1(3)
Re1 N5 C9 C4 63.3(3)
N4 N3 C11 C12 0.0(3)
Re1 N3 C11 C12 166.94(19)
N4 N3 C11 C27 175.5(2)
Re1 N3 C11 C27 -17.5(4)
N3 C11 C12 C13 -0.5(3)
C27 C11 C12 C13 -175.9(3)
N3 N4 C13 C12 -0.8(3)
C14 N4 C13 C12 176.1(3)
C11 C12 C13 N4 0.8(3)
C13 N4 C14 C15 -33.9(4)
N3 N4 C14 C15 142.6(3)
C13 N4 C14 C19 142.7(3)
N3 N4 C14 C19 -40.8(4)
C19 C14 C15 C16 -2.1(4)
N4 C14 C15 C16 174.6(3)
C14 C15 C16 C17 -1.3(4)
C14 C15 C16 C20 176.7(3)
C15 C16 C17 C18 2.9(4)
C20 C16 C17 C18 -175.2(3)
C16 C17 C18 C19 -1.1(4)
C17 C18 C19 C14 -2.3(4)
C17 C18 C19 N5 175.1(3)
C15 C14 C19 C18 3.8(4)
N4 C14 C19 C18 -172.7(3)
C15 C14 C19 N5 -173.5(3)
N4 C14 C19 N5 10.1(4)
C9 N5 C19 C18 -23.0(3)
Re1 N5 C19 C18 -141.1(2)
C9 N5 C19 C14 154.2(3)
Re1 N5 C19 C14 36.1(3)
C23 Re1 C21 O1 9(16)
C22 Re1 C21 O1 -76(16)
N1 Re1 C21 O1 -175(100)
N3 Re1 C21 O1 107(16)
N5 Re1 C21 O1 -170(100)
C23 Re1 C22 O2 -38(6)
C21 Re1 C22 O2 52(6)
N1 Re1 C22 O2 -133(6)
N3 Re1 C22 O2 86(7)
N5 Re1 C22 O2 150(6)
C22 Re1 C23 O3 -30(6)
C21 Re1 C23 O3 -119(6)
N1 Re1 C23 O3 62(6)
N3 Re1 C23 O3 153(6)
N5 Re1 C23 O3 57(7)
N1 C1 C24 C26 118.0(3)
C2 C1 C24 C26 -62.1(4)
N1 C1 C24 C25 -118.5(3)
C2 C1 C24 C25 61.5(4)
N3 C11 C27 C28 145.4(3)
C12 C11 C27 C28 -39.8(4)
N3 C11 C27 C29 -92.4(3)
C12 C11 C27 C29 82.4(4)
